data_4035774
loop_
_publ_author_name
'Song, Tengfei'
'Chen, Mengxuan'
'Ge, Zhi-Wei'
'Chai, Weiyun'
'Li, Xing-Cong'
'Zhang, Zhizhen'
'Lian, Xiao-Yuan'

_publ_section_title
;
 Bioactive Penicipyrrodiether A, an Adduct of GKK1032 Analogue and Phenol
 A Derivative, from a Marine-Sourced Fungus Penicillium sp. ZZ380.
;
_journal_issue 21
_journal_name_full 'The Journal of organic chemistry'
_journal_page_first 13395
_journal_page_last 13401
_journal_paper_doi 10.1021/acs.joc.8b02172
_journal_volume 83
_journal_year 2018
_chemical_absolute_configuration unk
_chemical_formula_moiety 'C43 H53 N O8'
_chemical_formula_sum 'C43 H53 N O8'
_chemical_formula_weight 711.86
_space_group_crystal_system hexagonal
_space_group_IT_number 172
_space_group_name_Hall 'P 64'
_space_group_name_H-M_alt 'P 64'
_atom_sites_solution_hydrogens geom
_atom_sites_solution_primary direct
_audit_creation_date 2018-09-25
_audit_creation_method
;
Olex2 1.2
(compiled 2018.05.29 svn.r3508 for OlexSys, GUI svn.r5506)
;
_cell_angle_alpha 90
_cell_angle_beta 90
_cell_angle_gamma 120
_cell_formula_units_Z 6
_cell_length_a 28.5703(10)
_cell_length_b 28.5703(10)
_cell_length_c 9.3110(4)
_cell_measurement_reflns_used 9698
_cell_measurement_temperature 293(2)
_cell_measurement_theta_max 66.9189
_cell_measurement_theta_min 3.0910
_cell_volume 6582.0(4)
_computing_cell_refinement
;
CrysAlisPro, Agilent Technologies,
Version 1.171.35.11 (release 16-05-2011 CrysAlis171 .NET)
(compiled May 16 2011,17:55:39)
;
_computing_data_collection
;
CrysAlisPro, Agilent Technologies,
Version 1.171.35.11 (release 16-05-2011 CrysAlis171 .NET)
(compiled May 16 2011,17:55:39)
;
_computing_data_reduction
;
CrysAlisPro, Agilent Technologies,
Version 1.171.35.11 (release 16-05-2011 CrysAlis171 .NET)
(compiled May 16 2011,17:55:39)
;
_computing_molecular_graphics 'Olex2 (Dolomanov et al., 2009)'
_computing_publication_material 'Olex2 (Dolomanov et al., 2009)'
_computing_structure_refinement 'ShelXL (Sheldrick, 2015)'
_computing_structure_solution 'ShelXS (Sheldrick, 2008)'
_diffrn_ambient_temperature 293.15
_diffrn_detector_area_resol_mean 10.3592
_diffrn_measured_fraction_theta_full 0.991
_diffrn_measured_fraction_theta_max 0.991
_diffrn_measurement_details
;
#__ type_ start__ end____ width___ exp.time_
  1 omega    9.00  119.00   1.0000   15.0000
omega____ theta____ kappa____ phi______ frames
    -       41.6938   74.0000   13.0000 110

#__ type_ start__ end____ width___ exp.time_
  2 omega  -33.00   37.00   1.0000   15.0000
omega____ theta____ kappa____ phi______ frames
    -       41.6938  -38.0000 -120.0000 70

#__ type_ start__ end____ width___ exp.time_
  3 omega   32.00  177.00   1.0000  120.0000
omega____ theta____ kappa____ phi______ frames
    -       93.5000   15.0000   90.0000 145

#__ type_ start__ end____ width___ exp.time_
  4 omega   21.00   77.00   1.0000  120.0000
omega____ theta____ kappa____ phi______ frames
    -       93.5000  -45.0000 -120.0000 56

#__ type_ start__ end____ width___ exp.time_
  5 omega   92.00  171.00   1.0000  120.0000
omega____ theta____ kappa____ phi______ frames
    -       93.5000   74.0000   13.0000 79

#__ type_ start__ end____ width___ exp.time_
  6 omega   95.00  166.00   1.0000  120.0000
omega____ theta____ kappa____ phi______ frames
    -       93.5000   34.0000  -76.0000 71

#__ type_ start__ end____ width___ exp.time_
  7 omega   15.00  113.00   1.0000  120.0000
omega____ theta____ kappa____ phi______ frames
    -       93.5000  -77.0000 -150.0000 98

#__ type_ start__ end____ width___ exp.time_
  8 omega   66.00  168.00   1.0000  120.0000
omega____ theta____ kappa____ phi______ frames
    -       93.5000   45.0000 -120.0000 102
;
_diffrn_measurement_device_type 'Xcalibur, Atlas, Gemini ultra'
_diffrn_measurement_method '\w scans'
_diffrn_orient_matrix_UB_11 0.0450618000
_diffrn_orient_matrix_UB_12 0.0196136000
_diffrn_orient_matrix_UB_13 0.1139567000
_diffrn_orient_matrix_UB_21 0.0425936000
_diffrn_orient_matrix_UB_22 0.0313220000
_diffrn_orient_matrix_UB_23 -0.1166863000
_diffrn_orient_matrix_UB_31 -0.0057112000
_diffrn_orient_matrix_UB_32 0.0500204000
_diffrn_orient_matrix_UB_33 0.0282863000
_diffrn_radiation_monochromator mirror
_diffrn_radiation_type CuK\a
_diffrn_radiation_wavelength 1.54184
_diffrn_reflns_av_R_equivalents 0.0688
_diffrn_reflns_av_unetI/netI 0.0536
_diffrn_reflns_Laue_measured_fraction_full 0.991
_diffrn_reflns_Laue_measured_fraction_max 0.991
_diffrn_reflns_limit_h_max 33
_diffrn_reflns_limit_h_min -34
_diffrn_reflns_limit_k_max 29
_diffrn_reflns_limit_k_min -24
_diffrn_reflns_limit_l_max 10
_diffrn_reflns_limit_l_min -10
_diffrn_reflns_number 28080
_diffrn_reflns_point_group_measured_fraction_full 0.984
_diffrn_reflns_point_group_measured_fraction_max 0.984
_diffrn_reflns_theta_full 67.031
_diffrn_reflns_theta_max 67.031
_diffrn_reflns_theta_min 3.094
_diffrn_source 'Enhance Ultra (Cu) X-ray Source'
_exptl_absorpt_coefficient_mu 0.593
_exptl_absorpt_correction_T_max 1.00000
_exptl_absorpt_correction_T_min 0.47890
_exptl_absorpt_correction_type multi-scan
_exptl_absorpt_process_details
;
CrysAlisPro, Agilent Technologies,
Version 1.171.35.11 (release 16-05-2011 CrysAlis171 .NET)
(compiled May 16 2011,17:55:39)
Empirical absorption correction using spherical harmonics,
 implemented in SCALE3 ABSPACK scaling algorithm.
;
_exptl_crystal_colour colourless
_exptl_crystal_colour_primary colourless
_exptl_crystal_density_diffrn 1.078
_exptl_crystal_description plate
_exptl_crystal_F_000 2292
_exptl_crystal_size_max 0.48
_exptl_crystal_size_mid 0.38
_exptl_crystal_size_min 0.18
_platon_squeeze_details
;
TITL 180428_380P 64         R = 0.13
CELL   28.5703   28.5703    9.3110     90.00     90.00    120.00
SPGR P64
# Solvent Accessible Volume =      1248
# Electrons Found in S.A.V. =       228
# Note: Atoms in Void as Cxxx and Qxxx all others
Q101 0.430 0.377 0.589 !       3.27 eA-3
C102 0.093 0.499 0.533 !       3.17 eA-3
Q103 0.562 0.510 0.659 !       2.08 eA-3
C104 0.534 0.705 0.679 !       1.31 eA-3
C105 1.000 0.501 0.312 !       1.27 eA-3
C106 0.446 0.845 0.046 !       0.79 eA-3
C107 0.665 0.225 0.210 !       0.78 eA-3
C108 0.460 0.672 0.776 !       0.67 eA-3
C109 0.360 0.804 0.031 !       0.57 eA-3
C110 0.341 0.877 0.971 !       0.57 eA-3
;
_refine_diff_density_max 0.325
_refine_diff_density_min -0.249
_refine_diff_density_rms 0.046
_refine_ls_abs_structure_details
;
 Classical Flack method preferred over Parsons because s.u. lower.
;
_refine_ls_abs_structure_Flack 0.1(4)
_refine_ls_extinction_method none
_refine_ls_goodness_of_fit_ref 1.097
_refine_ls_hydrogen_treatment constr
_refine_ls_matrix_type full
_refine_ls_number_parameters 480
_refine_ls_number_reflns 7680
_refine_ls_number_restraints 1
_refine_ls_restrained_S_all 1.097
_refine_ls_R_factor_all 0.0935
_refine_ls_R_factor_gt 0.0792
_refine_ls_shift/su_max 0.006
_refine_ls_shift/su_mean 0.000
_refine_ls_structure_factor_coef Fsqd
_refine_ls_weighting_details 'w=1/[\s^2^(Fo^2^)+(0.1547P)^2^+0.5918P] where P=(Fo^2^+2Fc^2^)/3'
_refine_ls_weighting_scheme calc
_refine_ls_wR_factor_gt 0.2187
_refine_ls_wR_factor_ref 0.2380
_reflns_Friedel_coverage 0.860
_reflns_Friedel_fraction_full 0.976
_reflns_Friedel_fraction_max 0.976
_reflns_number_gt 6092
_reflns_number_total 7680
_reflns_threshold_expression 'I > 2\s(I)'
_cod_data_source_file jo8b02172_si_002.cif
_cod_data_source_block 180428_380h1_sq
_cod_original_cell_volume 6582.0(5)
_cod_database_code 4035774
_shelx_shelxl_version_number 2018/3
_chemical_oxdiff_formula 'c h n o'
_shelx_space_group_comment
;
The symmetry employed for this shelxl refinement is uniquely defined
by the following loop, which should always be used as a source of
symmetry information in preference to the above space-group names.
They are only intended as comments.
;
_shelx_estimated_absorpt_t_max 0.901
_shelx_estimated_absorpt_t_min 0.764
_reflns_odcompleteness_completeness 99.98
_reflns_odcompleteness_iscentric 1
_reflns_odcompleteness_theta 64.99
_olex2_refinement_description
;
1. Fixed Uiso
 At 1.2 times of:
  All C(H) groups, All C(H,H) groups, All N(H) groups
 At 1.5 times of:
  All C(H,H,H) groups, All O(H) groups
2.a Ternary CH refined with riding coordinates:
 C8(H8), C6(H6), C7(H7A), C19(H19), C18(H18), C13(H13), C1(H1A), C9(H9),
 C26(H26), C25(H25), C3(H3)
2.b Secondary CH2 refined with riding coordinates:
 C4(H4A,H4B), C36(H36A,H36B), C2(H2A,H2B)
2.c Aromatic/amide H refined with riding coordinates:
 N1(H1), C31(H31), C35(H35), C32(H32), C34(H34), C39(H39), C11(H11)
2.d X=CH2 refined with riding coordinates:
 C40(H40A,H40B)
2.e Idealised Me refined as rotating group:
 C29(H29A,H29B,H29C), C38(H38A,H38B,H38C), C27(H27A,H27B,H27C), C37(H37A,H37B,
 H37C), C42(H42A,H42B,H42C), C28(H28A,H28B,H28C), C41(H41A,H41B,H41C), C43(H43A,
 H43B,H43C)
2.f Idealised tetrahedral OH refined as rotating group:
 O2(H2), O7(H7), O5(H5)
;
_platon_squeeze_void_probe_radius 1.20
_olex2_submission_special_instructions 'No special instructions were received'

loop_
_space_group_symop_operation_xyz
'x, y, z'
'x-y, x, z+2/3'
'-y, x-y, z+1/3'
'-x, -y, z'
'-x+y, -x, z+2/3'
'y, -x+y, z+1/3'

loop_
_atom_site_label
_atom_site_type_symbol
_atom_site_fract_x
_atom_site_fract_y
_atom_site_fract_z
_atom_site_U_iso_or_equiv
_atom_site_adp_type
_atom_site_occupancy
_atom_site_site_symmetry_order
_atom_site_calc_flag
_atom_site_refinement_flags_posn
O2 O 0.17734(10) 0.75110(10) 0.9102(3) 0.0572(7) Uani 1 1 d .
H2 H 0.189238 0.730324 0.915755 0.086 Uiso 1 1 calc GR
O1 O 0.07279(12) 0.78529(10) 0.6680(3) 0.0621(7) Uani 1 1 d .
O4 O 0.06342(12) 0.53669(10) 0.9020(4) 0.0742(9) Uani 1 1 d .
C8 C 0.12066(14) 0.81009(13) 0.9049(4) 0.0480(8) Uani 1 1 d .
H8 H 0.147696 0.811533 0.837505 0.058 Uiso 1 1 calc R
C14 C 0.12646(14) 0.72660(13) 0.9603(4) 0.0474(8) Uani 1 1 d .
O3 O 0.01418(12) 0.65319(12) 1.0919(4) 0.0787(10) Uani 1 1 d .
O6 O 0.22536(12) 0.68884(12) 0.9734(5) 0.0813(10) Uani 1 1 d .
O7 O 0.15666(15) 0.55537(15) 0.7720(4) 0.0870(10) Uani 1 1 d .
H7 H 0.130001 0.537211 0.721829 0.131 Uiso 1 1 calc GR
O8 O 0.12345(14) 0.47860(12) 0.9187(6) 0.0920(11) Uani 1 1 d .
C6 C 0.07820(15) 0.85908(14) 0.8097(4) 0.0551(9) Uani 1 1 d .
H6 H 0.058412 0.860331 0.894226 0.066 Uiso 1 1 calc R
N1 N 0.02191(14) 0.58728(13) 0.9731(5) 0.0651(10) Uani 1 1 d .
H1 H -0.007662 0.560336 1.004107 0.078 Uiso 1 1 calc R
C15 C 0.09571(14) 0.67201(13) 0.9598(4) 0.0519(8) Uani 1 1 d .
C7 C 0.07215(15) 0.80251(14) 0.8142(4) 0.0512(9) Uani 1 1 d .
H7A H 0.038175 0.776946 0.861451 0.061 Uiso 1 1 calc R
C31 C 0.09503(18) 0.71919(15) 0.5995(4) 0.0584(9) Uani 1 1 d .
H31 H 0.126589 0.746092 0.557329 0.070 Uiso 1 1 calc R
C35 C 0.00902(17) 0.69105(17) 0.7074(5) 0.0663(11) Uani 1 1 d .
H35 H -0.017259 0.699097 0.736991 0.080 Uiso 1 1 calc R
C19 C 0.13840(15) 0.61314(14) 1.0058(6) 0.0619(10) Uani 1 1 d .
H19 H 0.129102 0.619835 1.101978 0.074 Uiso 1 1 calc R
C18 C 0.11165(15) 0.63343(13) 0.8995(5) 0.0556(9) Uani 1 1 d .
H18 H 0.133220 0.647675 0.811836 0.067 Uiso 1 1 calc R
C30 C 0.05874(16) 0.73179(14) 0.6585(4) 0.0569(9) Uani 1 1 d .
C24 C 0.19938(16) 0.64071(16) 1.0005(6) 0.0647(11) Uani 1 1 d .
C33 C 0.03844(17) 0.62625(15) 0.6676(5) 0.0633(10) Uani 1 1 d .
C5 C 0.13818(16) 0.89924(14) 0.8439(5) 0.0588(10) Uani 1 1 d .
C16 C 0.04048(15) 0.63913(15) 1.0169(5) 0.0593(10) Uani 1 1 d .
C13 C 0.11044(15) 0.76557(14) 1.0183(4) 0.0510(8) Uani 1 1 d .
H13 H 0.071632 0.745352 1.039222 0.061 Uiso 1 1 calc R
C21 C 0.14609(18) 0.53511(16) 0.9143(6) 0.0726(12) Uani 1 1 d .
C10 C 0.19571(18) 0.88206(17) 1.0504(5) 0.0663(11) Uani 1 1 d .
C23 C 0.22499(18) 0.60824(18) 1.0346(6) 0.0736(13) Uani 1 1 d .
C20 C 0.10920(17) 0.55115(15) 0.9873(6) 0.0667(11) Uani 1 1 d .
C29 C 0.17562(19) 0.90801(18) 0.7164(6) 0.0742(12) Uani 1 1 d .
H29A H 0.166771 0.873689 0.675705 0.111 Uiso 1 1 calc GR
H29B H 0.212469 0.926183 0.748690 0.111 Uiso 1 1 calc GR
H29C H 0.171069 0.929664 0.645061 0.111 Uiso 1 1 calc GR
O5 O 0.09368(16) 0.52532(14) 1.1224(5) 0.0949(11) Uani 1 1 d .
H5 H 0.072638 0.533007 1.161198 0.142 Uiso 1 1 calc GR
C4 C 0.1424(2) 0.95275(15) 0.8882(6) 0.0732(12) Uani 1 1 d .
H4A H 0.123971 0.947862 0.979260 0.088 Uiso 1 1 calc R
H4B H 0.180108 0.979569 0.902077 0.088 Uiso 1 1 calc R
C32 C 0.08470(19) 0.66646(17) 0.6028(5) 0.0672(11) Uani 1 1 d .
H32 H 0.109080 0.657964 0.560928 0.081 Uiso 1 1 calc R
C17 C 0.05688(15) 0.58173(14) 0.8685(5) 0.0613(11) Uani 1 1 d .
C12 C 0.14169(19) 0.79048(18) 1.1652(5) 0.0671(11) Uani 1 1 d .
C34 C -0.00109(18) 0.63862(17) 0.7117(6) 0.0699(12) Uani 1 1 d .
H34 H -0.034400 0.611180 0.744050 0.084 Uiso 1 1 calc R
C39 C 0.1518(2) 0.7492(2) 1.2372(6) 0.0892(14) Uani 1 1 d .
H39 H 0.120887 0.717753 1.265889 0.107 Uiso 1 1 calc R
C1 C 0.05508(19) 0.87531(17) 0.6858(5) 0.0751(11) Uani 1 1 d .
H1A H 0.076588 0.879928 0.599486 0.090 Uiso 1 1 calc R
C9 C 0.14408(15) 0.86697(14) 0.9696(4) 0.0534(9) Uani 1 1 d .
H9 H 0.118021 0.864029 1.042595 0.064 Uiso 1 1 calc R
C22 C 0.19941(18) 0.55759(17) 0.9902(6) 0.0727(12) Uani 1 1 d .
C36 C 0.03587(19) 0.57498(17) 0.7155(6) 0.0722(13) Uani 1 1 d .
H36A H 0.057625 0.566529 0.652311 0.087 Uiso 1 1 calc R
H36B H -0.001150 0.545394 0.711195 0.087 Uiso 1 1 calc R
C11 C 0.19232(19) 0.84454(19) 1.1376(5) 0.0726(12) Uani 1 1 d .
H11 H 0.223492 0.851558 1.186859 0.087 Uiso 1 1 calc R
C2 C 0.0613(2) 0.93030(18) 0.7279(6) 0.0894(12) Uani 1 1 d .
H2A H 0.051236 0.944318 0.645885 0.107 Uiso 1 1 calc R
H2B H 0.035822 0.924353 0.804336 0.107 Uiso 1 1 calc R
C38 C 0.1043(2) 0.7988(2) 1.2669(5) 0.0852(14) Uani 1 1 d .
H38A H 0.094385 0.823147 1.223619 0.128 Uiso 1 1 calc GR
H38B H 0.122672 0.813809 1.355930 0.128 Uiso 1 1 calc GR
H38C H 0.072296 0.764711 1.284902 0.128 Uiso 1 1 calc GR
C26 C 0.1675(2) 0.4671(2) 0.9128(10) 0.104(2) Uani 1 1 d .
H26 H 0.179073 0.469809 0.812529 0.125 Uiso 1 1 calc R
C25 C 0.2130(2) 0.5129(2) 0.9971(8) 0.0908(15) Uani 1 1 d .
H25 H 0.210249 0.501380 1.097430 0.109 Uiso 1 1 calc R
C27 C -0.0035(2) 0.8343(2) 0.6554(7) 0.0959(15) Uani 1 1 d .
H27A H -0.006267 0.800912 0.625028 0.144 Uiso 1 1 calc GR
H27B H -0.016884 0.847742 0.580794 0.144 Uiso 1 1 calc GR
H27C H -0.024528 0.828308 0.740921 0.144 Uiso 1 1 calc GR
C3 C 0.1180(2) 0.97377(17) 0.7779(7) 0.0888(14) Uani 1 1 d .
H3 H 0.141621 0.985107 0.693392 0.107 Uiso 1 1 calc R
C37 C 0.2454(2) 0.9375(2) 1.0369(8) 0.097(2) Uani 1 1 d .
H37A H 0.259745 0.942077 0.941388 0.146 Uiso 1 1 calc GR
H37B H 0.272159 0.940829 1.104902 0.146 Uiso 1 1 calc GR
H37C H 0.235820 0.964655 1.055725 0.146 Uiso 1 1 calc GR
C42 C 0.1476(3) 0.4110(2) 0.9628(16) 0.157(5) Uani 1 1 d .
H42A H 0.137337 0.407965 1.061951 0.235 Uiso 1 1 calc GR
H42B H 0.175762 0.402165 0.952263 0.235 Uiso 1 1 calc GR
H42C H 0.116899 0.386468 0.906385 0.235 Uiso 1 1 calc GR
C28 C 0.1170(3) 1.0229(2) 0.8333(8) 0.1118(19) Uani 1 1 d .
H28A H 0.097380 1.014169 0.922102 0.168 Uiso 1 1 calc GR
H28B H 0.099742 1.034136 0.764033 0.168 Uiso 1 1 calc GR
H28C H 0.153387 1.051664 0.848964 0.168 Uiso 1 1 calc GR
C41 C 0.2792(2) 0.6371(2) 1.1113(9) 0.0982(18) Uani 1 1 d .
H41A H 0.307567 0.655484 1.042051 0.147 Uiso 1 1 calc GR
H41B H 0.284887 0.611218 1.162501 0.147 Uiso 1 1 calc GR
H41C H 0.279456 0.662946 1.177728 0.147 Uiso 1 1 calc GR
C40 C 0.1964(3) 0.7508(3) 1.2649(9) 0.126(2) Uani 1 1 d .
H40A H 0.229052 0.780971 1.239411 0.151 Uiso 1 1 calc R
H40B H 0.196261 0.721755 1.310635 0.151 Uiso 1 1 calc R
C43 C 0.2686(3) 0.5265(3) 0.9405(11) 0.121(2) Uani 1 1 d .
H43A H 0.272248 0.538407 0.842624 0.182 Uiso 1 1 calc GR
H43B H 0.272208 0.494860 0.945139 0.182 Uiso 1 1 calc GR
H43C H 0.296148 0.554622 0.998005 0.182 Uiso 1 1 calc GR

loop_
_atom_site_aniso_label
_atom_site_aniso_U_11
_atom_site_aniso_U_22
_atom_site_aniso_U_33
_atom_site_aniso_U_23
_atom_site_aniso_U_13
_atom_site_aniso_U_12
O2 0.0559(11) 0.0499(10) 0.0680(16) 0.0086(11) 0.0092(12) 0.0279(8)
O1 0.0942(15) 0.0547(10) 0.0475(13) 0.0031(10) -0.0073(12) 0.0448(9)
O4 0.0649(13) 0.0455(11) 0.112(3) 0.0061(15) -0.0050(16) 0.0276(9)
C8 0.0586(15) 0.0459(13) 0.0435(16) 0.0081(13) 0.0063(14) 0.0292(10)
C14 0.0579(15) 0.0503(13) 0.0393(16) 0.0059(13) -0.0030(14) 0.0310(10)
O3 0.0735(15) 0.0655(14) 0.095(2) 0.0067(16) 0.0269(16) 0.0334(11)
O6 0.0629(13) 0.0590(13) 0.123(3) 0.0143(17) -0.0026(17) 0.0313(10)
O7 0.0999(19) 0.0950(18) 0.078(2) 0.0015(18) -0.0002(18) 0.0573(13)
O8 0.1002(17) 0.0603(12) 0.132(3) -0.0040(18) -0.015(2) 0.0525(10)
C6 0.0751(17) 0.0560(14) 0.0459(18) 0.0155(14) 0.0115(16) 0.0415(11)
N1 0.0574(15) 0.0475(14) 0.083(2) 0.0046(16) 0.0067(17) 0.0208(11)
C15 0.0564(15) 0.0509(14) 0.0539(19) 0.0027(15) 0.0026(16) 0.0309(10)
C7 0.0658(16) 0.0504(14) 0.0413(17) 0.0081(14) 0.0010(15) 0.0320(11)
C31 0.082(2) 0.0591(16) 0.0387(17) 0.0043(15) -0.0013(16) 0.0387(13)
C35 0.0683(18) 0.0644(18) 0.075(3) -0.0027(19) -0.0162(19) 0.0400(13)
C19 0.0629(17) 0.0521(15) 0.077(3) 0.0086(18) -0.0007(19) 0.0335(12)
C18 0.0570(16) 0.0450(14) 0.066(2) 0.0112(16) 0.0094(17) 0.0266(11)
C30 0.0763(19) 0.0535(15) 0.0444(18) 0.0015(15) -0.0113(16) 0.0350(12)
C24 0.0649(18) 0.0567(17) 0.076(3) 0.0095(19) 0.000(2) 0.0330(13)
C33 0.075(2) 0.0550(16) 0.062(2) -0.0105(17) -0.0201(19) 0.0341(13)
C5 0.0706(18) 0.0500(15) 0.060(2) 0.0089(16) 0.0186(18) 0.0333(12)
C16 0.0610(17) 0.0563(16) 0.065(2) 0.0057(17) 0.0047(18) 0.0325(12)
C13 0.0650(16) 0.0525(14) 0.0423(17) 0.0037(14) 0.0023(15) 0.0346(11)
C21 0.081(2) 0.0585(16) 0.092(3) 0.009(2) -0.001(2) 0.0447(13)
C10 0.067(2) 0.0592(18) 0.071(3) -0.0138(19) -0.004(2) 0.0305(14)
C23 0.0703(19) 0.073(2) 0.087(3) 0.012(2) 0.000(2) 0.0432(14)
C20 0.0712(19) 0.0540(16) 0.080(3) 0.0151(19) 0.005(2) 0.0354(13)
C29 0.083(2) 0.0665(19) 0.078(3) 0.015(2) 0.029(2) 0.0409(15)
O5 0.112(2) 0.0824(16) 0.102(2) 0.0426(17) 0.030(2) 0.0571(13)
C4 0.096(2) 0.0493(16) 0.077(3) 0.0107(19) 0.026(2) 0.0386(15)
C32 0.086(2) 0.0677(19) 0.055(2) -0.0037(18) -0.005(2) 0.0439(15)
C17 0.0622(17) 0.0436(14) 0.083(3) 0.0007(17) -0.0002(19) 0.0298(11)
C12 0.087(2) 0.0753(19) 0.049(2) -0.0055(18) -0.0090(19) 0.0476(15)
C34 0.066(2) 0.0568(19) 0.082(3) -0.006(2) -0.015(2) 0.0268(15)
C39 0.132(3) 0.107(3) 0.055(2) -0.008(2) -0.019(2) 0.080(2)
C1 0.109(2) 0.0906(19) 0.058(2) 0.0186(19) 0.009(2) 0.0742(14)
C9 0.0588(16) 0.0507(15) 0.052(2) 0.0036(15) 0.0066(16) 0.0286(11)
C22 0.0768(19) 0.0701(18) 0.086(3) 0.005(2) -0.002(2) 0.0477(13)
C36 0.081(2) 0.0527(17) 0.084(3) -0.008(2) -0.005(2) 0.0343(15)
C11 0.076(2) 0.081(2) 0.068(2) -0.022(2) -0.019(2) 0.0450(15)
C2 0.147(3) 0.0992(19) 0.069(3) 0.026(2) 0.022(2) 0.0970(14)
C38 0.126(3) 0.092(2) 0.054(2) 0.006(2) 0.009(2) 0.066(2)
C26 0.117(3) 0.083(2) 0.148(6) -0.005(3) -0.010(3) 0.0758(15)
C25 0.105(2) 0.090(2) 0.107(4) 0.007(3) -0.009(3) 0.0706(15)
C27 0.119(3) 0.120(3) 0.083(3) -0.004(3) -0.029(3) 0.0855(18)
C3 0.128(3) 0.0662(18) 0.090(3) 0.032(2) 0.046(3) 0.0622(16)
C37 0.075(3) 0.077(3) 0.117(5) -0.025(3) -0.013(3) 0.021(2)
C42 0.157(4) 0.087(3) 0.259(14) 0.006(5) -0.023(6) 0.085(2)
C28 0.177(4) 0.078(2) 0.112(4) 0.026(3) 0.044(4) 0.0869(19)
C41 0.093(3) 0.092(3) 0.122(5) 0.005(3) -0.018(3) 0.0560(19)
C40 0.152(4) 0.147(4) 0.107(5) 0.005(4) -0.042(4) 0.096(3)
C43 0.121(3) 0.133(3) 0.149(6) -0.019(4) -0.014(4) 0.092(2)

loop_
_atom_type_symbol
_atom_type_description
_atom_type_scat_dispersion_real
_atom_type_scat_dispersion_imag
_atom_type_scat_source
C C 0.0181 0.0091 'International Tables Vol C Tables 4.2.6.8 and 6.1.1.4'
H H 0.0000 0.0000 'International Tables Vol C Tables 4.2.6.8 and 6.1.1.4'
N N 0.0311 0.0180 'International Tables Vol C Tables 4.2.6.8 and 6.1.1.4'
O O 0.0492 0.0322 'International Tables Vol C Tables 4.2.6.8 and 6.1.1.4'

loop_
_geom_angle_atom_site_label_1
_geom_angle_atom_site_label_2
_geom_angle_atom_site_label_3
_geom_angle
C14 O2 H2 109.5
C30 O1 C7 113.0(3)
C20 O4 C17 112.4(3)
C7 C8 H8 106.8
C7 C8 C13 117.8(3)
C13 C8 H8 106.8
C9 C8 H8 106.8
C9 C8 C7 104.4(3)
C9 C8 C13 113.6(3)
O2 C14 C15 120.6(3)
O2 C14 C13 113.0(3)
C15 C14 C13 126.4(3)
C21 O7 H7 109.5
C21 O8 C26 107.7(3)
C7 C6 H6 104.6
C7 C6 C5 106.0(3)
C5 C6 H6 104.6
C1 C6 H6 104.6
C1 C6 C7 120.4(3)
C1 C6 C5 114.9(3)
C16 N1 H1 123.1
C16 N1 C17 113.7(3)
C17 N1 H1 123.1
C14 C15 C18 126.0(3)
C14 C15 C16 127.2(4)
C16 C15 C18 106.8(3)
O1 C7 C8 113.5(3)
O1 C7 C6 108.5(3)
O1 C7 H7A 110.1
C8 C7 H7A 110.1
C6 C7 C8 104.3(3)
C6 C7 H7A 110.1
C30 C31 H31 120.0
C30 C31 C32 120.0(4)
C32 C31 H31 120.0
C30 C35 H35 120.3
C34 C35 H35 120.3
C34 C35 C30 119.4(4)
C18 C19 H19 106.4
C18 C19 C20 106.1(3)
C24 C19 H19 106.4
C24 C19 C18 116.4(3)
C24 C19 C20 114.5(4)
C20 C19 H19 106.4
C15 C18 C19 115.4(4)
C15 C18 H18 111.5
C15 C18 C17 103.7(3)
C19 C18 H18 111.5
C19 C18 C17 102.5(3)
C17 C18 H18 111.5
O1 C30 C35 121.2(4)
C31 C30 O1 118.6(3)
C31 C30 C35 120.2(4)
O6 C24 C19 119.2(4)
O6 C24 C23 122.7(4)
C23 C24 C19 118.0(3)
C32 C33 C34 118.3(4)
C32 C33 C36 120.1(4)
C34 C33 C36 120.5(4)
C6 C5 C9 97.1(3)
C29 C5 C6 112.7(4)
C29 C5 C9 114.0(4)
C4 C5 C6 107.5(4)
C4 C5 C29 110.3(3)
C4 C5 C9 114.4(4)
O3 C16 N1 123.7(4)
O3 C16 C15 129.1(4)
N1 C16 C15 107.2(4)
C8 C13 H13 108.0
C8 C13 C12 112.4(3)
C14 C13 C8 111.0(3)
C14 C13 H13 108.0
C14 C13 C12 109.3(3)
C12 C13 H13 108.0
O7 C21 C20 109.7(4)
O7 C21 C22 107.6(4)
O8 C21 O7 112.2(5)
O8 C21 C20 110.2(4)
O8 C21 C22 105.3(4)
C22 C21 C20 111.9(4)
C9 C10 C37 121.8(5)
C11 C10 C9 114.4(4)
C11 C10 C37 123.7(5)
C24 C23 C41 116.8(4)
C22 C23 C24 116.4(4)
C22 C23 C41 126.7(5)
O4 C20 C19 106.9(3)
O4 C20 C21 110.3(4)
O4 C20 O5 110.3(4)
C21 C20 C19 109.9(3)
O5 C20 C19 110.4(4)
O5 C20 C21 109.1(4)
C5 C29 H29A 109.5
C5 C29 H29B 109.5
C5 C29 H29C 109.5
H29A C29 H29B 109.5
H29A C29 H29C 109.5
H29B C29 H29C 109.5
C20 O5 H5 109.5
C5 C4 H4A 109.0
C5 C4 H4B 109.0
H4A C4 H4B 107.8
C3 C4 C5 112.9(4)
C3 C4 H4A 109.0
C3 C4 H4B 109.0
C31 C32 H32 119.7
C33 C32 C31 120.6(5)
C33 C32 H32 119.7
O4 C17 N1 111.0(4)
O4 C17 C18 107.1(3)
O4 C17 C36 108.2(4)
N1 C17 C18 101.1(3)
N1 C17 C36 113.0(4)
C36 C17 C18 116.2(4)
C39 C12 C13 108.4(4)
C39 C12 C11 114.4(4)
C39 C12 C38 105.6(4)
C11 C12 C13 110.2(4)
C11 C12 C38 109.3(4)
C38 C12 C13 108.7(4)
C35 C34 C33 120.5(4)
C35 C34 H34 119.7
C33 C34 H34 119.7
C12 C39 H39 115.1
C40 C39 C12 129.8(6)
C40 C39 H39 115.1
C6 C1 H1A 109.1
C6 C1 C2 105.9(4)
C6 C1 C27 112.9(4)
C2 C1 H1A 109.1
C27 C1 H1A 109.1
C27 C1 C2 110.8(4)
C8 C9 C5 102.3(3)
C8 C9 H9 105.7
C5 C9 H9 105.7
C10 C9 C8 110.0(3)
C10 C9 C5 125.9(3)
C10 C9 H9 105.7
C21 C22 C25 107.0(4)
C23 C22 C21 120.3(4)
C23 C22 C25 132.7(5)
C33 C36 C17 109.4(4)
C33 C36 H36A 109.8
C33 C36 H36B 109.8
C17 C36 H36A 109.8
C17 C36 H36B 109.8
H36A C36 H36B 108.2
C10 C11 C12 125.5(4)
C10 C11 H11 117.3
C12 C11 H11 117.3
C1 C2 H2A 108.3
C1 C2 H2B 108.3
H2A C2 H2B 107.4
C3 C2 C1 115.9(5)
C3 C2 H2A 108.3
C3 C2 H2B 108.3
C12 C38 H38A 109.5
C12 C38 H38B 109.5
C12 C38 H38C 109.5
H38A C38 H38B 109.5
H38A C38 H38C 109.5
H38B C38 H38C 109.5
O8 C26 H26 108.4
O8 C26 C25 104.5(5)
O8 C26 C42 109.0(5)
C25 C26 H26 108.4
C42 C26 H26 108.4
C42 C26 C25 117.9(8)
C22 C25 C26 103.5(4)
C22 C25 H25 108.2
C22 C25 C43 116.4(5)
C26 C25 H25 108.2
C26 C25 C43 111.9(6)
C43 C25 H25 108.2
C1 C27 H27A 109.5
C1 C27 H27B 109.5
C1 C27 H27C 109.5
H27A C27 H27B 109.5
H27A C27 H27C 109.5
H27B C27 H27C 109.5
C4 C3 C2 112.9(4)
C4 C3 H3 107.3
C2 C3 H3 107.3
C28 C3 C4 111.1(5)
C28 C3 C2 110.6(5)
C28 C3 H3 107.3
C10 C37 H37A 109.5
C10 C37 H37B 109.5
C10 C37 H37C 109.5
H37A C37 H37B 109.5
H37A C37 H37C 109.5
H37B C37 H37C 109.5
C26 C42 H42A 109.5
C26 C42 H42B 109.5
C26 C42 H42C 109.5
H42A C42 H42B 109.5
H42A C42 H42C 109.5
H42B C42 H42C 109.5
C3 C28 H28A 109.5
C3 C28 H28B 109.5
C3 C28 H28C 109.5
H28A C28 H28B 109.5
H28A C28 H28C 109.5
H28B C28 H28C 109.5
C23 C41 H41A 109.5
C23 C41 H41B 109.5
C23 C41 H41C 109.5
H41A C41 H41B 109.5
H41A C41 H41C 109.5
H41B C41 H41C 109.5
C39 C40 H40A 120.0
C39 C40 H40B 120.0
H40A C40 H40B 120.0
C25 C43 H43A 109.5
C25 C43 H43B 109.5
C25 C43 H43C 109.5
H43A C43 H43B 109.5
H43A C43 H43C 109.5
H43B C43 H43C 109.5

loop_
_geom_bond_atom_site_label_1
_geom_bond_atom_site_label_2
_geom_bond_distance
O2 H2 0.8200
O2 C14 1.343(4)
O1 C7 1.451(5)
O1 C30 1.375(5)
O4 C20 1.404(6)
O4 C17 1.424(5)
C8 H8 0.9800
C8 C7 1.543(6)
C8 C13 1.565(5)
C8 C9 1.538(5)
C14 C15 1.354(5)
C14 C13 1.500(5)
O3 C16 1.231(6)
O6 C24 1.219(5)
O7 H7 0.8200
O7 C21 1.417(7)
O8 C21 1.408(5)
O8 C26 1.452(7)
C6 H6 0.9800
C6 C7 1.538(5)
C6 C5 1.546(5)
C6 C1 1.512(6)
N1 H1 0.8600
N1 C16 1.363(5)
N1 C17 1.459(6)
C15 C18 1.497(6)
C15 C16 1.474(5)
C7 H7A 0.9800
C31 H31 0.9300
C31 C30 1.371(7)
C31 C32 1.383(6)
C35 H35 0.9300
C35 C30 1.388(6)
C35 C34 1.377(6)
C19 H19 0.9800
C19 C18 1.530(6)
C19 C24 1.512(6)
C19 C20 1.544(5)
C18 H18 0.9800
C18 C17 1.550(5)
C24 C23 1.475(7)
C33 C32 1.383(6)
C33 C34 1.403(7)
C33 C36 1.498(6)
C5 C29 1.532(6)
C5 C4 1.529(6)
C5 C9 1.550(6)
C13 H13 0.9800
C13 C12 1.593(6)
C21 C20 1.505(7)
C21 C22 1.501(7)
C10 C9 1.514(6)
C10 C11 1.309(7)
C10 C37 1.513(7)
C23 C22 1.320(7)
C23 C41 1.521(8)
C20 O5 1.413(6)
C29 H29A 0.9600
C29 H29B 0.9600
C29 H29C 0.9600
O5 H5 0.8200
C4 H4A 0.9700
C4 H4B 0.9700
C4 C3 1.522(8)
C32 H32 0.9300
C17 C36 1.520(7)
C12 C39 1.504(8)
C12 C11 1.520(6)
C12 C38 1.533(8)
C34 H34 0.9300
C39 H39 0.9300
C39 C40 1.280(10)
C1 H1A 0.9800
C1 C2 1.541(7)
C1 C27 1.515(7)
C9 H9 0.9800
C22 C25 1.511(7)
C36 H36A 0.9700
C36 H36B 0.9700
C11 H11 0.9300
C2 H2A 0.9700
C2 H2B 0.9700
C2 C3 1.540(8)
C38 H38A 0.9600
C38 H38B 0.9600
C38 H38C 0.9600
C26 H26 0.9800
C26 C25 1.522(9)
C26 C42 1.484(9)
C25 H25 0.9800
C25 C43 1.528(9)
C27 H27A 0.9600
C27 H27B 0.9600
C27 H27C 0.9600
C3 H3 0.9800
C3 C28 1.508(8)
C37 H37A 0.9600
C37 H37B 0.9600
C37 H37C 0.9600
C42 H42A 0.9600
C42 H42B 0.9600
C42 H42C 0.9600
C28 H28A 0.9600
C28 H28B 0.9600
C28 H28C 0.9600
C41 H41A 0.9600
C41 H41B 0.9600
C41 H41C 0.9600
C40 H40A 0.9300
C40 H40B 0.9300
C43 H43A 0.9600
C43 H43B 0.9600
C43 H43C 0.9600

loop_
_platon_squeeze_void_nr
_platon_squeeze_void_average_x
_platon_squeeze_void_average_y
_platon_squeeze_void_average_z
_platon_squeeze_void_volume
_platon_squeeze_void_count_electrons
_platon_squeeze_void_content
1 0.000 0.000 0.015 65 1 ' '
2 0.000 0.500 0.423 391 76 ' '
3 0.500 1.000 0.089 392 76 ' '
4 0.500 0.500 0.756 392 76 ' '
